data_2229644
loop_
_publ_author_name
'Tebbaa, Mohamed'
'Benharref, Ahmed'
'Berraho, Moha'
'Daran, Jean-Claude'
'Akssira, Mohamed'
'Elhakmaoui, Ahmed'

_publ_section_title
;
 1-(4a,8-Dimethyl-1,2,3,4,4a,5,6,8a-octahydronaphthalen-2-yl)-3-phenylprop-2-en-1-one
;
_journal_coeditor_code FJ2408
_journal_issue 4
_journal_name_full 'Acta Crystallographica Section E'
_journal_page_first o969
_journal_paper_doi 10.1107/S1600536811010452
_journal_volume 67
_journal_year 2011
_chemical_formula_iupac 'C21 H26 O'
_chemical_formula_moiety 'C21 H26 O'
_chemical_formula_sum 'C21 H26 O'
_chemical_formula_weight 294.42
_chemical_name_systematic
;
1-(4a,8-Dimethyl-1,2,3,4,4a,5,6,8a-octahydronaphthalen-2-yl)-
3-phenylprop-2-en-1-one
;
_space_group_IT_number 19
_symmetry_cell_setting orthorhombic
_symmetry_space_group_name_Hall 'P 2ac 2ab'
_symmetry_space_group_name_H-M 'P 21 21 21'
_atom_sites_solution_hydrogens geom
_atom_sites_solution_primary direct
_atom_sites_solution_secondary difmap
_audit_creation_method SHELXL-97
_cell_angle_alpha 90.00
_cell_angle_beta 90.00
_cell_angle_gamma 90.00
_cell_formula_units_Z 4
_cell_length_a 9.5760(8)
_cell_length_b 11.3542(11)
_cell_length_c 15.7852(13)
_cell_measurement_reflns_used 6842
_cell_measurement_temperature 180(2)
_cell_measurement_theta_max 27.22
_cell_measurement_theta_min 3.34
_cell_volume 1716.3(3)
_computing_cell_refinement 'CrysAlis PRO (Agilent, 2010)'
_computing_data_collection 'CrysAlis PRO (Agilent, 2010)'
_computing_data_reduction 'CrysAlis PRO (Agilent, 2010)'
_computing_molecular_graphics 'ORTEP-3 for Windows (Farrugia, 1997)'
_computing_publication_material 'WinGX (Farrugia, 1999)'
_computing_structure_refinement 'SHELXL97 (Sheldrick, 2008)'
_computing_structure_solution 'SHELXL97 (Sheldrick, 2008)'
_diffrn_ambient_temperature 180(2)
_diffrn_detector_area_resol_mean 16.1978
_diffrn_measured_fraction_theta_full 0.997
_diffrn_measured_fraction_theta_max 0.997
_diffrn_measurement_device_type 'Agilent Xcalibur Eos Gemini ultra'
_diffrn_measurement_method \w
_diffrn_radiation_monochromator graphite
_diffrn_radiation_source 'Enhance (Mo) X-ray Source'
_diffrn_radiation_type MoK\a
_diffrn_radiation_wavelength 0.71073
_diffrn_reflns_av_R_equivalents 0.0219
_diffrn_reflns_av_sigmaI/netI 0.0242
_diffrn_reflns_limit_h_max 11
_diffrn_reflns_limit_h_min -11
_diffrn_reflns_limit_k_max 14
_diffrn_reflns_limit_k_min -14
_diffrn_reflns_limit_l_max 19
_diffrn_reflns_limit_l_min -19
_diffrn_reflns_number 10251
_diffrn_reflns_theta_full 26.37
_diffrn_reflns_theta_max 26.37
_diffrn_reflns_theta_min 3.34
_exptl_absorpt_coefficient_mu 0.068
_exptl_absorpt_correction_T_max 1.00000
_exptl_absorpt_correction_T_min 0.81667
_exptl_absorpt_correction_type multi-scan
_exptl_absorpt_process_details
;
(CrysAlis PRO; Agilent, 2010)
;
_exptl_crystal_colour colorless
_exptl_crystal_density_diffrn 1.139
_exptl_crystal_density_method 'not measured'
_exptl_crystal_description box
_exptl_crystal_F_000 640
_exptl_crystal_size_max 0.37
_exptl_crystal_size_mid 0.16
_exptl_crystal_size_min 0.16
_refine_diff_density_max 0.149
_refine_diff_density_min -0.150
_refine_ls_extinction_method none
_refine_ls_goodness_of_fit_ref 1.045
_refine_ls_hydrogen_treatment constr
_refine_ls_matrix_type full
_refine_ls_number_parameters 201
_refine_ls_number_reflns 3436
_refine_ls_number_restraints 0
_refine_ls_restrained_S_all 1.045
_refine_ls_R_factor_all 0.0418
_refine_ls_R_factor_gt 0.0373
_refine_ls_shift/su_max 0.000
_refine_ls_shift/su_mean 0.000
_refine_ls_structure_factor_coef Fsqd
_refine_ls_weighting_details 'calc w=1/[\s^2^(Fo^2^)+(0.0379P)^2^+0.2900P] where P=(Fo^2^+2Fc^2^)/3'
_refine_ls_weighting_scheme calc
_refine_ls_wR_factor_gt 0.0857
_refine_ls_wR_factor_ref 0.0892
_reflns_number_gt 3180
_reflns_number_total 3436
_reflns_threshold_expression I>2\s(I)
_cod_data_source_file fj2408.cif
_cod_data_source_block I
_cod_database_code 2229644
_cod_database_fobs_code 2229644

loop_
_symmetry_equiv_pos_as_xyz
'x, y, z'
'-x+1/2, -y, z+1/2'
'x+1/2, -y+1/2, -z'
'-x, y+1/2, -z+1/2'

loop_
_atom_site_type_symbol
_atom_site_label
_atom_site_fract_x
_atom_site_fract_y
_atom_site_fract_z
_atom_site_U_iso_or_equiv
_atom_site_adp_type
_atom_site_calc_flag
_atom_site_refinement_flags
_atom_site_occupancy
_atom_site_disorder_assembly
_atom_site_disorder_group
C C8A 0.19916(15) 0.40195(13) 0.37785(8) 0.0301(3) Uani d . 1 . .
H H1 0.2470 0.4777 0.3713 0.036 Uiso calc R 1 . .
C C8 0.13546(16) 0.40428(13) 0.46570(9) 0.0336(3) Uani d . 1 . .
C C7 0.00699(18) 0.44778(15) 0.47799(10) 0.0451(4) Uani d . 1 . .
H H7 -0.0253 0.4519 0.5335 0.054 Uiso calc R 1 . .
C C6 -0.08850(18) 0.49016(17) 0.40973(10) 0.0472(4) Uani d . 1 . .
H H6A -0.1260 0.5664 0.4256 0.057 Uiso calc R 1 . .
H H6B -0.1661 0.4358 0.4043 0.057 Uiso calc R 1 . .
C C5 -0.01461(17) 0.50089(15) 0.32443(9) 0.0401(4) Uani d . 1 . .
H H5A 0.0366 0.5746 0.3228 0.048 Uiso calc R 1 . .
H H5B -0.0840 0.5029 0.2797 0.048 Uiso calc R 1 . .
C C4A 0.08624(15) 0.39923(13) 0.30807(9) 0.0304(3) Uani d . 1 . .
C C4 0.15939(18) 0.41743(16) 0.22242(9) 0.0426(4) Uani d . 1 . .
H H4B 0.0903 0.4132 0.1776 0.051 Uiso calc R 1 . .
H H4A 0.2002 0.4956 0.2212 0.051 Uiso calc R 1 . .
C C3 0.27356(17) 0.32686(17) 0.20516(9) 0.0437(4) Uani d . 1 . .
H H3A 0.3206 0.3466 0.1526 0.052 Uiso calc R 1 . .
H H3B 0.2314 0.2498 0.1983 0.052 Uiso calc R 1 . .
C C2 0.38162(15) 0.32205(13) 0.27753(9) 0.0314(3) Uani d . 1 . .
H H2 0.4344 0.3960 0.2776 0.038 Uiso calc R 1 . .
C C1 0.31110(15) 0.30807(13) 0.36395(8) 0.0313(3) Uani d . 1 . .
H H1B 0.2688 0.2306 0.3676 0.038 Uiso calc R 1 . .
H H1A 0.3809 0.3141 0.4083 0.038 Uiso calc R 1 . .
C C9 0.48216(15) 0.22168(13) 0.25939(9) 0.0332(3) Uani d . 1 . .
C C10 0.60358(16) 0.24005(13) 0.20307(9) 0.0348(3) Uani d . 1 . .
H H10 0.6567 0.1742 0.1894 0.042 Uiso calc R 1 . .
C C11 0.64329(14) 0.34209(13) 0.17044(9) 0.0321(3) Uani d . 1 . .
H H11 0.5932 0.4083 0.1871 0.039 Uiso calc R 1 . .
C C12 0.75915(15) 0.36131(13) 0.11029(8) 0.0309(3) Uani d . 1 . .
C C13 0.82643(17) 0.27048(15) 0.06720(10) 0.0391(4) Uani d . 1 . .
H H13 0.8003 0.1928 0.0769 0.047 Uiso calc R 1 . .
C C14 0.93184(17) 0.29534(16) 0.01017(11) 0.0463(4) Uani d . 1 . .
H H14 0.9767 0.2342 -0.0180 0.056 Uiso calc R 1 . .
C C15 0.97102(17) 0.41042(17) -0.00528(11) 0.0471(4) Uani d . 1 . .
H H15 1.0415 0.4268 -0.0440 0.056 Uiso calc R 1 . .
C C16 0.90527(16) 0.50077(16) 0.03690(10) 0.0422(4) Uani d . 1 . .
H H16 0.9315 0.5784 0.0268 0.051 Uiso calc R 1 . .
C C17 0.80018(15) 0.47621(14) 0.09437(9) 0.0343(3) Uani d . 1 . .
H H17 0.7564 0.5378 0.1227 0.041 Uiso calc R 1 . .
C C20 0.00546(18) 0.28311(15) 0.30817(11) 0.0445(4) Uani d . 1 . .
H H20A -0.0312 0.2687 0.3638 0.067 Uiso calc R 1 . .
H H20B 0.0669 0.2200 0.2925 0.067 Uiso calc R 1 . .
H H20C -0.0701 0.2877 0.2683 0.067 Uiso calc R 1 . .
C C18 0.22086(18) 0.36189(18) 0.53939(9) 0.0472(4) Uani d . 1 . .
H H18C 0.1687 0.3720 0.5908 0.071 Uiso calc R 1 . .
H H18A 0.3058 0.4065 0.5426 0.071 Uiso calc R 1 . .
H H18B 0.2427 0.2800 0.5319 0.071 Uiso calc R 1 . .
O O1 0.46109(12) 0.12334(9) 0.28773(7) 0.0471(3) Uani d . 1 . .

loop_
_atom_site_aniso_label
_atom_site_aniso_U_11
_atom_site_aniso_U_22
_atom_site_aniso_U_33
_atom_site_aniso_U_12
_atom_site_aniso_U_13
_atom_site_aniso_U_23
C8A 0.0304(7) 0.0322(7) 0.0277(7) -0.0013(6) 0.0012(6) -0.0015(6)
C8 0.0352(8) 0.0357(8) 0.0298(7) -0.0045(7) 0.0025(6) -0.0017(6)
C7 0.0428(9) 0.0567(10) 0.0358(8) 0.0089(8) 0.0101(7) 0.0016(7)
C6 0.0403(9) 0.0534(10) 0.0480(9) 0.0150(8) 0.0076(7) 0.0009(8)
C5 0.0392(8) 0.0421(8) 0.0389(8) 0.0102(8) -0.0017(7) 0.0046(7)
C4A 0.0282(7) 0.0349(8) 0.0280(7) 0.0027(6) -0.0013(6) 0.0010(6)
C4 0.0414(9) 0.0582(10) 0.0283(7) 0.0103(8) -0.0008(6) 0.0086(7)
C3 0.0424(9) 0.0620(11) 0.0266(7) 0.0095(8) 0.0022(7) 0.0010(7)
C2 0.0293(7) 0.0345(8) 0.0305(7) -0.0002(6) 0.0044(6) 0.0019(6)
C1 0.0300(7) 0.0363(8) 0.0275(7) 0.0027(7) 0.0001(6) 0.0024(6)
C9 0.0319(7) 0.0373(8) 0.0305(7) -0.0004(7) 0.0008(6) -0.0010(7)
C10 0.0328(8) 0.0348(8) 0.0367(8) 0.0064(6) 0.0035(6) -0.0037(7)
C11 0.0289(7) 0.0380(8) 0.0294(7) 0.0036(7) 0.0000(6) -0.0026(6)
C12 0.0258(7) 0.0393(8) 0.0277(7) 0.0007(6) -0.0042(6) -0.0005(6)
C13 0.0385(8) 0.0403(9) 0.0384(8) 0.0007(7) 0.0038(7) -0.0042(7)
C14 0.0401(9) 0.0569(11) 0.0420(9) 0.0041(8) 0.0081(7) -0.0113(8)
C15 0.0338(8) 0.0683(11) 0.0392(9) -0.0040(9) 0.0088(7) 0.0015(8)
C16 0.0334(8) 0.0469(9) 0.0463(9) -0.0051(8) -0.0005(7) 0.0083(8)
C17 0.0273(7) 0.0386(8) 0.0368(8) 0.0036(7) -0.0016(6) 0.0006(7)
C20 0.0351(8) 0.0450(9) 0.0535(10) -0.0043(7) -0.0060(8) -0.0080(8)
C18 0.0429(9) 0.0710(12) 0.0278(7) 0.0021(9) 0.0022(7) 0.0029(8)
O1 0.0494(7) 0.0350(6) 0.0568(7) 0.0033(5) 0.0149(6) 0.0062(5)

loop_
_atom_type_symbol
_atom_type_description
_atom_type_scat_dispersion_real
_atom_type_scat_dispersion_imag
_atom_type_scat_source
C C 0.0033 0.0016 'International Tables Vol C Tables 4.2.6.8 and 6.1.1.4'
H H 0.0000 0.0000 'International Tables Vol C Tables 4.2.6.8 and 6.1.1.4'
O O 0.0106 0.0060 'International Tables Vol C Tables 4.2.6.8 and 6.1.1.4'

loop_
_geom_angle_atom_site_label_1
_geom_angle_atom_site_label_2
_geom_angle_atom_site_label_3
_geom_angle_site_symmetry_1
_geom_angle_site_symmetry_3
_geom_angle
_geom_angle_publ_flag
C8 C8A C1 . . 115.22(12) ?
C8 C8A C4A . . 111.80(11) ?
C1 C8A C4A . . 112.03(11) ?
C8 C8A H1 . . 105.6 ?
C1 C8A H1 . . 105.6 ?
C4A C8A H1 . . 105.6 ?
C7 C8 C18 . . 120.41(14) ?
C7 C8 C8A . . 120.57(14) ?
C18 C8 C8A . . 118.96(13) ?
C8 C7 C6 . . 125.23(14) ?
C8 C7 H7 . . 117.4 ?
C6 C7 H7 . . 117.4 ?
C7 C6 C5 . . 112.24(13) ?
C7 C6 H6A . . 109.2 ?
C5 C6 H6A . . 109.2 ?
C7 C6 H6B . . 109.2 ?
C5 C6 H6B . . 109.2 ?
H6A C6 H6B . . 107.9 ?
C6 C5 C4A . . 112.47(13) ?
C6 C5 H5A . . 109.1 ?
C4A C5 H5A . . 109.1 ?
C6 C5 H5B . . 109.1 ?
C4A C5 H5B . . 109.1 ?
H5A C5 H5B . . 107.8 ?
C5 C4A C20 . . 109.37(12) ?
C5 C4A C4 . . 109.61(12) ?
C20 C4A C4 . . 110.34(13) ?
C5 C4A C8A . . 107.89(12) ?
C20 C4A C8A . . 111.77(12) ?
C4 C4A C8A . . 107.80(11) ?
C3 C4 C4A . . 113.16(13) ?
C3 C4 H4B . . 108.9 ?
C4A C4 H4B . . 108.9 ?
C3 C4 H4A . . 108.9 ?
C4A C4 H4A . . 108.9 ?
H4B C4 H4A . . 107.8 ?
C4 C3 C2 . . 111.86(13) ?
C4 C3 H3A . . 109.2 ?
C2 C3 H3A . . 109.2 ?
C4 C3 H3B . . 109.2 ?
C2 C3 H3B . . 109.2 ?
H3A C3 H3B . . 107.9 ?
C9 C2 C1 . . 111.70(12) ?
C9 C2 C3 . . 108.19(12) ?
C1 C2 C3 . . 111.58(12) ?
C9 C2 H2 . . 108.4 ?
C1 C2 H2 . . 108.4 ?
C3 C2 H2 . . 108.4 ?
C8A C1 C2 . . 111.42(11) ?
C8A C1 H1B . . 109.3 ?
C2 C1 H1B . . 109.3 ?
C8A C1 H1A . . 109.3 ?
C2 C1 H1A . . 109.3 ?
H1B C1 H1A . . 108.0 ?
O1 C9 C10 . . 118.67(13) ?
O1 C9 C2 . . 120.85(13) ?
C10 C9 C2 . . 120.39(12) ?
C11 C10 C9 . . 125.69(13) ?
C11 C10 H10 . . 117.2 ?
C9 C10 H10 . . 117.2 ?
C10 C11 C12 . . 126.55(13) ?
C10 C11 H11 . . 116.7 ?
C12 C11 H11 . . 116.7 ?
C17 C12 C13 . . 118.51(14) ?
C17 C12 C11 . . 117.97(13) ?
C13 C12 C11 . . 123.50(14) ?
C14 C13 C12 . . 120.31(16) ?
C14 C13 H13 . . 119.8 ?
C12 C13 H13 . . 119.8 ?
C15 C14 C13 . . 120.45(16) ?
C15 C14 H14 . . 119.8 ?
C13 C14 H14 . . 119.8 ?
C16 C15 C14 . . 119.72(15) ?
C16 C15 H15 . . 120.1 ?
C14 C15 H15 . . 120.1 ?
C15 C16 C17 . . 120.01(16) ?
C15 C16 H16 . . 120.0 ?
C17 C16 H16 . . 120.0 ?
C16 C17 C12 . . 121.01(15) ?
C16 C17 H17 . . 119.5 ?
C12 C17 H17 . . 119.5 ?
C4A C20 H20A . . 109.5 ?
C4A C20 H20B . . 109.5 ?
H20A C20 H20B . . 109.5 ?
C4A C20 H20C . . 109.5 ?
H20A C20 H20C . . 109.5 ?
H20B C20 H20C . . 109.5 ?
C8 C18 H18C . . 109.5 ?
C8 C18 H18A . . 109.5 ?
H18C C18 H18A . . 109.5 ?
C8 C18 H18B . . 109.5 ?
H18C C18 H18B . . 109.5 ?
H18A C18 H18B . . 109.5 ?

loop_
_geom_bond_atom_site_label_1
_geom_bond_atom_site_label_2
_geom_bond_site_symmetry_2
_geom_bond_distance
_geom_bond_publ_flag
C8A C8 . 1.5153(19) ?
C8A C1 . 1.528(2) ?
C8A C4A . 1.5439(19) ?
C8A H1 . 0.9800 ?
C8 C7 . 1.340(2) ?
C8 C18 . 1.501(2) ?
C7 C6 . 1.493(2) ?
C7 H7 . 0.9300 ?
C6 C5 . 1.526(2) ?
C6 H6A . 0.9700 ?
C6 H6B . 0.9700 ?
C5 C4A . 1.527(2) ?
C5 H5A . 0.9700 ?
C5 H5B . 0.9700 ?
C4A C20 . 1.529(2) ?
C4A C4 . 1.537(2) ?
C4 C3 . 1.525(2) ?
C4 H4B . 0.9700 ?
C4 H4A . 0.9700 ?
C3 C2 . 1.542(2) ?
C3 H3A . 0.9700 ?
C3 H3B . 0.9700 ?
C2 C9 . 1.519(2) ?
C2 C1 . 1.5304(18) ?
C2 H2 . 0.9800 ?
C1 H1B . 0.9700 ?
C1 H1A . 0.9700 ?
C9 O1 . 1.2197(17) ?
C9 C10 . 1.478(2) ?
C10 C11 . 1.324(2) ?
C10 H10 . 0.9300 ?
C11 C12 . 1.4765(19) ?
C11 H11 . 0.9300 ?
C12 C17 . 1.385(2) ?
C12 C13 . 1.393(2) ?
C13 C14 . 1.382(2) ?
C13 H13 . 0.9300 ?
C14 C15 . 1.381(3) ?
C14 H14 . 0.9300 ?
C15 C16 . 1.376(2) ?
C15 H15 . 0.9300 ?
C16 C17 . 1.383(2) ?
C16 H16 . 0.9300 ?
C17 H17 . 0.9300 ?
C20 H20A . 0.9600 ?
C20 H20B . 0.9600 ?
C20 H20C . 0.9600 ?
C18 H18C . 0.9600 ?
C18 H18A . 0.9600 ?
C18 H18B . 0.9600 ?

loop_
_cod_related_entry_id
_cod_related_entry_database
_cod_related_entry_code
1 ChemSpider 30656577
